data_2208190
loop_
_publ_author_name
'Rosa Fandos'
'Marc D. Walter'

_publ_section_title
Bis(\m-pyridinyl-1-oxide)-1\k<i>O</i>^1^:2\k<i>C</i>^2^;1\k<i>C</i>^2^:2\k<i>O</i>^1^-bis[(\h^4^-cycloocta-1,5-diene)rhodium(I)]
_journal_coeditor_code WK6072
_journal_issue 2
_journal_name_full 'Acta Crystallographica Section E'
_journal_page_first m264
_journal_page_last m266
_journal_paper_doi 10.1107/S1600536806000523
_journal_volume 62
_journal_year 2006
_chemical_formula_iupac '[Rh2 (C5 H4 N)2 (C8 H12)2]'
_chemical_formula_moiety 'C26 H32 N2 O2 Rh2'
_chemical_formula_sum 'C26 H32 N2 O2 Rh2'
_chemical_formula_weight 610.36
_chemical_name_systematic
;
Bis(\m-pyridinyl-1-oxide)-1\kO^1^:2\kC^2^;1\kC^2^:2\kO^1^-bis[(\h^4^-
cycloocta-1,5-diene)rhodium(I)]
;
_space_group_IT_number 14
_symmetry_cell_setting monoclinic
_symmetry_space_group_name_Hall '-P 2ybc'
_symmetry_space_group_name_H-M 'P 1 21/c 1'
_atom_sites_solution_hydrogens mixed
_atom_sites_solution_primary direct
_atom_sites_solution_secondary difmap
_audit_creation_method SHELXL97
_cell_angle_alpha 90.00
_cell_angle_beta 101.0150(10)
_cell_angle_gamma 90.00
_cell_formula_units_Z 4
_cell_length_a 13.9304(7)
_cell_length_b 12.0102(6)
_cell_length_c 14.1320(7)
_cell_measurement_reflns_used 6511
_cell_measurement_temperature 146(2)
_cell_measurement_theta_max 24.7
_cell_measurement_theta_min 2.2
_cell_volume 2320.8(2)
_computing_cell_refinement 'SAINT (Bruker, 2002)'
_computing_data_collection 'SMART (Bruker, 1999)'
_computing_data_reduction SAINT
_computing_molecular_graphics 'ORTEP-3 (Farrugia, 1997)'
_computing_publication_material SHELXL97
_computing_structure_refinement 'SHELXL97 (Sheldrick, 1997)'
_computing_structure_solution 'SHELXS97 (Sheldrick, 1997)'
_diffrn_ambient_temperature 146(2)
_diffrn_measured_fraction_theta_full 0.959
_diffrn_measured_fraction_theta_max 0.959
_diffrn_measurement_device_type 'Bruker SMART 1K CCD'
_diffrn_measurement_method \w
_diffrn_radiation_monochromator graphite
_diffrn_radiation_source 'fine-focus sealed tube'
_diffrn_radiation_type MoK\a
_diffrn_radiation_wavelength 0.71073
_diffrn_reflns_av_R_equivalents 0.0677
_diffrn_reflns_av_sigmaI/netI 0.0478
_diffrn_reflns_limit_h_max 13
_diffrn_reflns_limit_h_min -16
_diffrn_reflns_limit_k_max 13
_diffrn_reflns_limit_k_min -13
_diffrn_reflns_limit_l_max 16
_diffrn_reflns_limit_l_min -15
_diffrn_reflns_number 10107
_diffrn_reflns_theta_full 24.72
_diffrn_reflns_theta_max 24.72
_diffrn_reflns_theta_min 2.24
_diffrn_standards_decay_% 0.00
_diffrn_standards_interval_count 0
_diffrn_standards_number 0
_exptl_absorpt_coefficient_mu 1.448
_exptl_absorpt_correction_T_max 0.8013
_exptl_absorpt_correction_T_min 0.6465
_exptl_absorpt_correction_type multi-scan
_exptl_absorpt_process_details '(Blessing, 1995)'
_exptl_crystal_colour orange-red
_exptl_crystal_density_diffrn 1.747
_exptl_crystal_density_method 'not measured'
_exptl_crystal_description block
_exptl_crystal_F_000 1232
_exptl_crystal_size_max 0.33
_exptl_crystal_size_mid 0.19
_exptl_crystal_size_min 0.16
_refine_diff_density_max 0.528
_refine_diff_density_min -1.293
_refine_ls_extinction_method none
_refine_ls_goodness_of_fit_ref 1.000
_refine_ls_hydrogen_treatment mixed
_refine_ls_matrix_type full
_refine_ls_number_parameters 321
_refine_ls_number_reflns 3802
_refine_ls_number_restraints 0
_refine_ls_restrained_S_all 1.000
_refine_ls_R_factor_all 0.0368
_refine_ls_R_factor_gt 0.0321
_refine_ls_shift/su_max 0.001
_refine_ls_shift/su_mean 0.000
_refine_ls_structure_factor_coef Fsqd
_refine_ls_weighting_details 'calc w = 1/[\s^2^(Fo^2^)+(0.056P)^2^] where P=(Fo^2^+2Fc^2^)/3'
_refine_ls_weighting_scheme calc
_refine_ls_wR_factor_gt 0.0803
_refine_ls_wR_factor_ref 0.0822
_reflns_number_gt 3334
_reflns_number_total 3802
_reflns_threshold_expression I>2\s(I)
_cod_data_source_file wk6072.cif
_cod_data_source_block I
_cod_depositor_comments
;
The following automatic conversions were performed:

'_atom_sites_solution_hydrogens' value 'geom and difmap' was changed
to 'mixed'.

Automatic conversion script
Id: cif_fix_values 6452 2018-10-05 10:23:21Z andrius 
;
_cod_original_sg_symbol_H-M 'P 21/c'
_cod_database_code 2208190
_cod_database_fobs_code 2208190

loop_
_symmetry_equiv_pos_as_xyz
'x, y, z'
'-x, y+1/2, -z+1/2'
'-x, -y, -z'
'x, -y-1/2, z-1/2'

loop_
_atom_site_label
_atom_site_fract_x
_atom_site_fract_y
_atom_site_fract_z
_atom_site_U_iso_or_equiv
_atom_site_adp_type
_atom_site_calc_flag
_atom_site_refinement_flags
_atom_site_occupancy
_atom_site_type_symbol
Rh1 0.641066(19) 0.22054(2) 0.927451(17) 0.01570(11) Uani d . 1 Rh
Rh2 0.806775(19) 0.38377(2) 0.834246(18) 0.01645(11) Uani d . 1 Rh
O1 0.76655(18) 0.2799(2) 1.01752(16) 0.0210(6) Uani d . 1 O
O2 0.73320(18) 0.26027(18) 0.74591(15) 0.0184(5) Uani d . 1 O
N1 0.8551(2) 0.2423(2) 1.0054(2) 0.0182(6) Uani d . 1 N
N2 0.7456(2) 0.1522(2) 0.77256(19) 0.0154(6) Uani d . 1 N
C1 0.5647(3) 0.2702(3) 1.0428(3) 0.0222(8) Uani d . 1 C
H1 0.616(3) 0.272(3) 1.096(3) 0.019(10) Uiso d . 1 H
C2 0.5552(3) 0.3567(3) 0.9758(2) 0.0217(8) Uani d . 1 C
H2 0.608(3) 0.409(3) 0.990(3) 0.023(10) Uiso d . 1 H
C3 0.4624(3) 0.3799(3) 0.9025(3) 0.0267(9) Uani d . 1 C
H3A 0.4559 0.4612 0.8915 0.032 Uiso calc R 1 H
H3B 0.4052 0.3545 0.9289 0.032 Uiso calc R 1 H
C4 0.4621(3) 0.3210(3) 0.8054(2) 0.0248(8) Uani d . 1 C
H4A 0.3936 0.3048 0.7744 0.030 Uiso calc R 1 H
H4B 0.4895 0.3723 0.7626 0.030 Uiso calc R 1 H
C5 0.5197(3) 0.2138(3) 0.8146(2) 0.0206(8) Uani d . 1 C
H5 0.543(3) 0.191(3) 0.756(3) 0.022(10) Uiso d . 1 H
C6 0.5117(3) 0.1291(3) 0.8815(2) 0.0197(8) Uani d . 1 C
H6 0.533(3) 0.056(4) 0.870(3) 0.041(12) Uiso d . 1 H
C7 0.4411(3) 0.1335(3) 0.9509(3) 0.0242(8) Uani d . 1 C
H7A 0.4185 0.0571 0.9612 0.029 Uiso calc R 1 H
H7B 0.3832 0.1781 0.9218 0.029 Uiso calc R 1 H
C8 0.4877(3) 0.1847(3) 1.0491(2) 0.0260(8) Uani d . 1 C
H8A 0.4356 0.2197 1.0778 0.031 Uiso calc R 1 H
H8B 0.5171 0.1243 1.0929 0.031 Uiso calc R 1 H
C9 0.7135(3) 0.1158(3) 0.8533(2) 0.0166(7) Uani d . 1 C
C10 0.7295(3) 0.0022(3) 0.8730(2) 0.0205(8) Uani d . 1 C
H10 0.7099 -0.0282 0.9284 0.025 Uiso calc R 1 H
C11 0.7725(3) -0.0675(3) 0.8152(3) 0.0228(8) Uani d . 1 C
H11 0.7837 -0.1437 0.8317 0.027 Uiso calc R 1 H
C12 0.7992(3) -0.0247(3) 0.7328(3) 0.0249(8) Uani d . 1 C
H12 0.8271 -0.0717 0.6912 0.030 Uiso calc R 1 H
C13 0.7848(3) 0.0857(3) 0.7123(2) 0.0204(8) Uani d . 1 C
H13 0.8022 0.1160 0.6558 0.024 Uiso calc R 1 H
C14 0.9029(3) 0.1763(3) 1.0759(2) 0.0225(8) Uani d . 1 C
H14 0.8742 0.1590 1.1299 0.027 Uiso calc R 1 H
C15 0.9923(3) 0.1341(3) 1.0701(3) 0.0260(9) Uani d . 1 C
H15 1.0258 0.0861 1.1189 0.031 Uiso calc R 1 H
C16 1.0337(3) 0.1626(3) 0.9913(3) 0.0251(8) Uani d . 1 C
H16 1.0961 0.1345 0.9855 0.030 Uiso calc R 1 H
C17 0.9831(3) 0.2319(3) 0.9217(2) 0.0212(8) Uani d . 1 C
H17 1.0120 0.2509 0.8682 0.025 Uiso calc R 1 H
C18 0.8902(3) 0.2764(3) 0.9263(2) 0.0178(8) Uani d . 1 C
C19 0.8464(3) 0.5092(3) 0.9363(3) 0.0262(8) Uani d . 1 C
H19 0.871(3) 0.478(3) 1.000(3) 0.015(9) Uiso d . 1 H
C20 0.9099(3) 0.5111(3) 0.8701(3) 0.0283(9) Uani d . 1 C
H20 0.969(3) 0.480(3) 0.887(3) 0.019(9) Uiso d . 1 H
C21 0.9060(4) 0.5978(4) 0.7926(3) 0.0534(14) Uani d . 1 C
H21A 0.8959 0.6714 0.8207 0.064 Uiso calc R 1 H
H21B 0.9703 0.5996 0.7726 0.064 Uiso calc R 1 H
C22 0.8298(4) 0.5816(4) 0.7063(3) 0.0467(12) Uani d . 1 C
H22A 0.8620 0.5603 0.6523 0.056 Uiso calc R 1 H
H22B 0.7969 0.6539 0.6894 0.056 Uiso calc R 1 H
C23 0.7526(3) 0.4959(3) 0.7138(3) 0.0255(8) Uani d . 1 C
H23 0.737(3) 0.451(3) 0.664(3) 0.028(11) Uiso d . 1 H
C24 0.6908(3) 0.5014(3) 0.7777(3) 0.0246(8) Uani d . 1 C
H24 0.633(3) 0.454(3) 0.772(2) 0.014(9) Uiso d . 1 H
C25 0.6883(4) 0.5949(4) 0.8484(3) 0.0437(12) Uani d . 1 C
H25A 0.6947 0.6663 0.8153 0.052 Uiso calc R 1 H
H25B 0.6235 0.5947 0.8674 0.052 Uiso calc R 1 H
C26 0.7645(3) 0.5907(4) 0.9370(4) 0.0478(13) Uani d . 1 C
H26A 0.7326 0.5722 0.9919 0.057 Uiso calc R 1 H
H26B 0.7932 0.6660 0.9489 0.057 Uiso calc R 1 H

loop_
_atom_site_aniso_label
_atom_site_aniso_U_11
_atom_site_aniso_U_22
_atom_site_aniso_U_33
_atom_site_aniso_U_12
_atom_site_aniso_U_13
_atom_site_aniso_U_23
Rh1 0.01333(17) 0.02128(18) 0.01199(16) 0.00158(10) 0.00117(11) -0.00191(10)
Rh2 0.01531(17) 0.01777(18) 0.01507(17) 0.00113(10) -0.00015(12) -0.00025(10)
O1 0.0141(13) 0.0321(15) 0.0163(12) 0.0023(10) 0.0016(10) -0.0030(10)
O2 0.0229(14) 0.0164(12) 0.0145(12) 0.0024(10) 0.0000(10) 0.0011(10)
N1 0.0113(15) 0.0219(15) 0.0206(15) 0.0012(12) 0.0009(12) -0.0029(12)
N2 0.0160(15) 0.0164(15) 0.0126(14) -0.0009(12) -0.0005(11) -0.0010(11)
C1 0.020(2) 0.030(2) 0.0165(18) 0.0025(16) 0.0045(16) -0.0093(15)
C2 0.022(2) 0.024(2) 0.0188(19) 0.0007(16) 0.0034(15) -0.0063(15)
C3 0.026(2) 0.025(2) 0.030(2) 0.0066(16) 0.0073(17) -0.0051(16)
C4 0.022(2) 0.030(2) 0.0203(18) 0.0040(16) -0.0017(15) 0.0008(16)
C5 0.0152(19) 0.029(2) 0.0158(18) 0.0028(15) -0.0008(15) -0.0066(15)
C6 0.0165(19) 0.024(2) 0.0186(18) -0.0033(15) 0.0025(15) -0.0057(15)
C7 0.019(2) 0.032(2) 0.0220(19) -0.0002(16) 0.0042(15) -0.0014(15)
C8 0.026(2) 0.034(2) 0.0198(19) 0.0002(17) 0.0063(16) -0.0034(16)
C9 0.0129(18) 0.0209(19) 0.0146(17) -0.0027(14) -0.0005(14) 0.0000(13)
C10 0.0166(18) 0.0254(19) 0.0186(17) 0.0019(15) 0.0007(14) 0.0046(15)
C11 0.0183(19) 0.0187(19) 0.029(2) -0.0002(15) -0.0017(15) -0.0009(15)
C12 0.022(2) 0.028(2) 0.0241(19) 0.0056(16) 0.0037(15) -0.0070(16)
C13 0.0207(19) 0.027(2) 0.0138(17) 0.0017(15) 0.0042(14) -0.0030(15)
C14 0.021(2) 0.028(2) 0.0168(17) -0.0035(16) -0.0021(14) 0.0015(15)
C15 0.025(2) 0.0242(19) 0.026(2) 0.0033(16) -0.0024(16) 0.0077(16)
C16 0.0152(19) 0.030(2) 0.029(2) 0.0085(16) 0.0003(15) -0.0012(16)
C17 0.0181(19) 0.028(2) 0.0175(18) 0.0015(15) 0.0036(15) -0.0018(15)
C18 0.0197(19) 0.0169(18) 0.0161(17) -0.0035(14) 0.0016(15) -0.0029(13)
C19 0.028(2) 0.025(2) 0.0229(19) -0.0015(17) -0.0024(16) -0.0076(16)
C20 0.017(2) 0.031(2) 0.034(2) -0.0010(17) -0.0016(17) -0.0020(17)
C21 0.049(3) 0.056(3) 0.050(3) -0.031(3) -0.003(2) 0.012(2)
C22 0.043(3) 0.047(3) 0.049(3) -0.011(2) 0.005(2) 0.023(2)
C23 0.030(2) 0.023(2) 0.023(2) 0.0009(17) 0.0020(17) 0.0053(17)
C24 0.021(2) 0.026(2) 0.025(2) 0.0069(17) 0.0017(16) 0.0055(16)
C25 0.045(3) 0.046(3) 0.037(2) 0.025(2) 0.000(2) -0.007(2)
C26 0.033(3) 0.049(3) 0.057(3) 0.006(2) -0.003(2) -0.030(2)

loop_
_atom_type_symbol
_atom_type_description
_atom_type_scat_dispersion_real
_atom_type_scat_dispersion_imag
_atom_type_scat_source
C C 0.0033 0.0016 'International Tables Vol C Tables 4.2.6.8 and 6.1.1.4'
H H 0.0000 0.0000 'International Tables Vol C Tables 4.2.6.8 and 6.1.1.4'
N N 0.0061 0.0033 'International Tables Vol C Tables 4.2.6.8 and 6.1.1.4'
O O 0.0106 0.0060 'International Tables Vol C Tables 4.2.6.8 and 6.1.1.4'
Rh Rh -1.1178 0.9187 'International Tables Vol C Tables 4.2.6.8 and 6.1.1.4'

loop_
_geom_angle_atom_site_label_1
_geom_angle_atom_site_label_2
_geom_angle_atom_site_label_3
_geom_angle
_geom_angle_publ_flag
C9 Rh1 O1 94.94(12) y
C9 Rh1 C5 89.50(14) ?
O1 Rh1 C5 160.22(12) ?
C9 Rh1 C6 89.89(14) ?
O1 Rh1 C6 159.56(12) ?
C5 Rh1 C6 39.19(14) ?
C9 Rh1 C1 156.07(14) ?
O1 Rh1 C1 85.53(12) ?
C5 Rh1 C1 98.12(14) ?
C6 Rh1 C1 82.12(14) ?
C9 Rh1 C2 166.41(13) ?
O1 Rh1 C2 89.91(12) ?
C5 Rh1 C2 81.83(14) ?
C6 Rh1 C2 89.95(15) ?
C1 Rh1 C2 36.94(14) ?
C18 Rh2 O2 95.01(11) y
C18 Rh2 C19 88.45(14) ?
O2 Rh2 C19 164.95(13) ?
C18 Rh2 C20 91.54(15) ?
O2 Rh2 C20 154.63(13) ?
C19 Rh2 C20 39.32(16) ?
C18 Rh2 C24 159.93(14) ?
O2 Rh2 C24 89.79(12) ?
C19 Rh2 C24 82.23(15) ?
C20 Rh2 C24 92.40(16) ?
C18 Rh2 C23 163.48(15) ?
O2 Rh2 C23 85.11(12) ?
C19 Rh2 C23 95.71(15) ?
C20 Rh2 C23 81.81(15) ?
C24 Rh2 C23 36.35(14) ?
N1 O1 Rh1 119.14(19) ?
N2 O2 Rh2 119.68(18) ?
C14 N1 O1 115.9(3) ?
C14 N1 C18 125.3(3) ?
O1 N1 C18 118.7(3) y
O2 N2 C13 115.8(3) ?
O2 N2 C9 119.5(3) y
C13 N2 C9 124.6(3) ?
C2 C1 C8 125.0(3) ?
C2 C1 Rh1 72.2(2) ?
C8 C1 Rh1 108.2(2) ?
C2 C1 H1 119(2) ?
C8 C1 H1 115(2) ?
Rh1 C1 H1 101(2) ?
C1 C2 C3 123.9(4) ?
C1 C2 Rh1 70.8(2) ?
C3 C2 Rh1 111.4(2) ?
C1 C2 H2 112(2) ?
C3 C2 H2 123(2) ?
Rh1 C2 H2 96(2) ?
C2 C3 C4 112.3(3) ?
C2 C3 H3A 109.1 ?
C4 C3 H3A 109.1 ?
C2 C3 H3B 109.1 ?
C4 C3 H3B 109.1 ?
H3A C3 H3B 107.9 ?
C5 C4 C3 113.8(3) ?
C5 C4 H4A 108.8 ?
C3 C4 H4A 108.8 ?
C5 C4 H4B 108.8 ?
C3 C4 H4B 108.8 ?
H4A C4 H4B 107.7 ?
C6 C5 C4 124.4(3) ?
C6 C5 Rh1 70.9(2) ?
C4 C5 Rh1 111.8(2) ?
C6 C5 H5 117(2) ?
C4 C5 H5 115(2) ?
Rh1 C5 H5 107(2) ?
C5 C6 C7 123.7(3) ?
C5 C6 Rh1 70.0(2) ?
C7 C6 Rh1 113.9(2) ?
C5 C6 H6 119(3) ?
C7 C6 H6 114(3) ?
Rh1 C6 H6 105(3) ?
C6 C7 C8 112.5(3) ?
C6 C7 H7A 109.1 ?
C8 C7 H7A 109.1 ?
C6 C7 H7B 109.1 ?
C8 C7 H7B 109.1 ?
H7A C7 H7B 107.8 ?
C1 C8 C7 113.6(3) ?
C1 C8 H8A 108.8 ?
C7 C8 H8A 108.8 ?
C1 C8 H8B 108.8 ?
C7 C8 H8B 108.8 ?
H8A C8 H8B 107.7 ?
N2 C9 C10 114.3(3) ?
N2 C9 Rh1 120.3(2) ?
C10 C9 Rh1 125.3(3) ?
C11 C10 C9 122.8(3) ?
C11 C10 H10 118.6 ?
C9 C10 H10 118.6 ?
C10 C11 C12 119.2(3) ?
C10 C11 H11 120.4 ?
C12 C11 H11 120.4 ?
C13 C12 C11 119.1(3) ?
C13 C12 H12 120.5 ?
C11 C12 H12 120.5 ?
N2 C13 C12 120.0(3) ?
N2 C13 H13 120.0 ?
C12 C13 H13 120.0 ?
N1 C14 C15 120.3(3) ?
N1 C14 H14 119.9 ?
C15 C14 H14 119.9 ?
C14 C15 C16 118.7(3) ?
C14 C15 H15 120.6 ?
C16 C15 H15 120.6 ?
C17 C16 C15 119.2(3) ?
C17 C16 H16 120.4 ?
C15 C16 H16 120.4 ?
C16 C17 C18 123.0(3) ?
C16 C17 H17 118.5 ?
C18 C17 H17 118.5 ?
N1 C18 C17 113.5(3) ?
N1 C18 Rh2 117.7(2) ?
C17 C18 Rh2 128.9(3) ?
C20 C19 C26 124.7(4) ?
C20 C19 Rh2 70.6(2) ?
C26 C19 Rh2 111.9(3) ?
C20 C19 H19 118(2) ?
C26 C19 H19 112(2) ?
Rh2 C19 H19 111(2) ?
C19 C20 C21 123.7(4) ?
C19 C20 Rh2 70.1(2) ?
C21 C20 Rh2 113.7(3) ?
C19 C20 H20 119(2) ?
C21 C20 H20 113(2) ?
Rh2 C20 H20 108(2) ?
C22 C21 C20 115.6(4) ?
C22 C21 H21A 108.4 ?
C20 C21 H21A 108.4 ?
C22 C21 H21B 108.4 ?
C20 C21 H21B 108.4 ?
H21A C21 H21B 107.4 ?
C21 C22 C23 116.3(4) ?
C21 C22 H22A 108.2 ?
C23 C22 H22A 108.2 ?
C21 C22 H22B 108.2 ?
C23 C22 H22B 108.2 ?
H22A C22 H22B 107.4 ?
C24 C23 C22 124.3(4) ?
C24 C23 Rh2 71.5(2) ?
C22 C23 Rh2 109.3(3) ?
C24 C23 H23 118(3) ?
C22 C23 H23 115(3) ?
Rh2 C23 H23 104(3) ?
C23 C24 C25 124.9(4) ?
C23 C24 Rh2 72.1(2) ?
C25 C24 Rh2 110.4(3) ?
C23 C24 H24 122(2) ?
C25 C24 H24 112(2) ?
Rh2 C24 H24 101(2) ?
C26 C25 C24 115.6(4) ?
C26 C25 H25A 108.4 ?
C24 C25 H25A 108.4 ?
C26 C25 H25B 108.4 ?
C24 C25 H25B 108.4 ?
H25A C25 H25B 107.5 ?
C25 C26 C19 116.1(4) ?
C25 C26 H26A 108.3 ?
C19 C26 H26A 108.3 ?
C25 C26 H26B 108.3 ?
C19 C26 H26B 108.3 ?
H26A C26 H26B 107.4 ?

loop_
_geom_bond_atom_site_label_1
_geom_bond_atom_site_label_2
_geom_bond_distance
_geom_bond_publ_flag
Rh1 Rh2 3.4740(4) y
Rh1 C9 2.026(3) y
Rh1 O1 2.082(2) y
Rh1 C5 2.093(3) y
Rh1 C6 2.104(4) y
Rh1 C1 2.192(3) y
Rh1 C2 2.210(4) y
Rh2 C18 2.032(3) y
Rh2 O2 2.078(2) y
Rh2 C19 2.086(4) y
Rh2 C20 2.093(4) y
Rh2 C24 2.180(4) y
Rh2 C23 2.188(4) y
O1 N1 1.354(4) ?
O2 N2 1.353(3) ?
N1 C14 1.345(5) ?
N1 C18 1.366(5) ?
N2 C13 1.356(4) ?
N2 C9 1.374(4) ?
C1 C2 1.395(5) ?
C1 C8 1.501(5) ?
C1 H1 0.93(4) ?
C2 C3 1.520(5) ?
C2 H2 0.96(4) ?
C3 C4 1.543(5) ?
C3 H3A 0.9900 ?
C3 H3B 0.9900 ?
C4 C5 1.510(5) ?
C4 H4A 0.9900 ?
C4 H4B 0.9900 ?
C5 C6 1.408(5) ?
C5 H5 0.98(4) ?
C6 C7 1.516(5) ?
C6 H6 0.95(5) ?
C7 C8 1.544(5) ?
C7 H7A 0.9900 ?
C7 H7B 0.9900 ?
C8 H8A 0.9900 ?
C8 H8B 0.9900 ?
C9 C10 1.401(5) ?
C10 C11 1.384(5) ?
C10 H10 0.9500 ?
C11 C12 1.387(5) ?
C11 H11 0.9500 ?
C12 C13 1.364(5) ?
C12 H12 0.9500 ?
C13 H13 0.9500 ?
C14 C15 1.362(5) ?
C14 H14 0.9500 ?
C15 C16 1.391(5) ?
C15 H15 0.9500 ?
C16 C17 1.375(5) ?
C16 H16 0.9500 ?
C17 C18 1.413(5) ?
C17 H17 0.9500 ?
C19 C20 1.406(6) ?
C19 C26 1.503(6) ?
C19 H19 0.98(3) ?
C20 C21 1.504(6) ?
C20 H20 0.90(4) ?
C21 C22 1.469(6) ?
C21 H21A 0.9900 ?
C21 H21B 0.9900 ?
C22 C23 1.507(6) ?
C22 H22A 0.9900 ?
C22 H22B 0.9900 ?
C23 C24 1.363(5) ?
C23 H23 0.89(4) ?
C24 C25 1.509(6) ?
C24 H24 0.98(4) ?
C25 C26 1.479(6) ?
C25 H25A 0.9900 ?
C25 H25B 0.9900 ?
C26 H26A 0.9900 ?
C26 H26B 0.9900 ?

loop_
_geom_torsion_atom_site_label_1
_geom_torsion_atom_site_label_2
_geom_torsion_atom_site_label_3
_geom_torsion_atom_site_label_4
_geom_torsion
C9 Rh1 O1 N1 1.6(2)
C5 Rh1 O1 N1 -100.8(4)
C6 Rh1 O1 N1 104.7(4)
C1 Rh1 O1 N1 157.6(2)
C2 Rh1 O1 N1 -165.7(2)
C18 Rh2 O2 N2 7.8(2)
C19 Rh2 O2 N2 -94.9(5)
C20 Rh2 O2 N2 112.2(3)
C24 Rh2 O2 N2 -152.6(2)
C23 Rh2 O2 N2 171.3(2)
Rh1 O1 N1 C14 -110.7(3)
Rh1 O1 N1 C18 71.6(3)
Rh2 O2 N2 C13 -118.3(3)
Rh2 O2 N2 C9 65.5(3)
C9 Rh1 C1 C2 -172.1(3)
O1 Rh1 C1 C2 95.8(2)
C5 Rh1 C1 C2 -64.6(2)
C6 Rh1 C1 C2 -100.5(2)
C9 Rh1 C1 C8 -50.1(5)
O1 Rh1 C1 C8 -142.3(3)
C5 Rh1 C1 C8 57.3(3)
C6 Rh1 C1 C8 21.4(3)
C2 Rh1 C1 C8 121.9(4)
C8 C1 C2 C3 3.2(6)
Rh1 C1 C2 C3 103.4(3)
C8 C1 C2 Rh1 -100.2(3)
C9 Rh1 C2 C1 166.2(5)
O1 Rh1 C2 C1 -82.7(2)
C5 Rh1 C2 C1 115.4(2)
C6 Rh1 C2 C1 76.9(2)
C9 Rh1 C2 C3 46.4(7)
O1 Rh1 C2 C3 157.5(3)
C5 Rh1 C2 C3 -4.5(3)
C6 Rh1 C2 C3 -42.9(3)
C1 Rh1 C2 C3 -119.8(4)
C1 C2 C3 C4 -92.6(4)
Rh1 C2 C3 C4 -11.9(4)
C2 C3 C4 C5 29.5(5)
C3 C4 C5 C6 47.8(5)
C3 C4 C5 Rh1 -33.3(4)
C9 Rh1 C5 C6 90.4(2)
O1 Rh1 C5 C6 -166.2(3)
C1 Rh1 C5 C6 -66.8(2)
C2 Rh1 C5 C6 -100.0(2)
C9 Rh1 C5 C4 -149.2(3)
O1 Rh1 C5 C4 -45.9(5)
C6 Rh1 C5 C4 120.3(4)
C1 Rh1 C5 C4 53.5(3)
C2 Rh1 C5 C4 20.3(3)
C4 C5 C6 C7 2.1(6)
Rh1 C5 C6 C7 106.0(3)
C4 C5 C6 Rh1 -103.8(3)
C9 Rh1 C6 C5 -89.3(2)
O1 Rh1 C6 C5 166.7(3)
C1 Rh1 C6 C5 113.3(2)
C2 Rh1 C6 C5 77.1(2)
C9 Rh1 C6 C7 151.8(3)
O1 Rh1 C6 C7 47.8(5)
C5 Rh1 C6 C7 -118.9(4)
C1 Rh1 C6 C7 -5.6(3)
C2 Rh1 C6 C7 -41.8(3)
C5 C6 C7 C8 -92.3(4)
Rh1 C6 C7 C8 -11.2(4)
C2 C1 C8 C7 46.9(5)
Rh1 C1 C8 C7 -33.9(4)
C6 C7 C8 C1 30.6(5)
O2 N2 C9 C10 179.4(3)
C13 N2 C9 C10 3.5(5)
O2 N2 C9 Rh1 3.6(4)
C13 N2 C9 Rh1 -172.3(3)
O1 Rh1 C9 N2 -89.1(3)
C5 Rh1 C9 N2 71.6(3)
C6 Rh1 C9 N2 110.8(3)
C1 Rh1 C9 N2 -179.2(3)
C2 Rh1 C9 N2 21.5(7)
O1 Rh1 C9 C10 95.6(3)
C5 Rh1 C9 C10 -103.7(3)
C6 Rh1 C9 C10 -64.5(3)
C1 Rh1 C9 C10 5.4(5)
C2 Rh1 C9 C10 -153.9(5)
N2 C9 C10 C11 -1.0(5)
Rh1 C9 C10 C11 174.6(3)
C9 C10 C11 C12 -1.6(5)
C10 C11 C12 C13 1.8(5)
O2 N2 C13 C12 -179.4(3)
C9 N2 C13 C12 -3.4(5)
C11 C12 C13 N2 0.5(5)
O1 N1 C14 C15 179.8(3)
C18 N1 C14 C15 -2.6(5)
N1 C14 C15 C16 1.4(6)
C14 C15 C16 C17 -0.2(6)
C15 C16 C17 C18 0.0(6)
C14 N1 C18 C17 2.3(5)
O1 N1 C18 C17 179.8(3)
C14 N1 C18 Rh2 -176.4(3)
O1 N1 C18 Rh2 1.1(4)
C16 C17 C18 N1 -1.0(5)
C16 C17 C18 Rh2 177.5(3)
O2 Rh2 C18 N1 -91.6(3)
C19 Rh2 C18 N1 73.7(3)
C20 Rh2 C18 N1 112.9(3)
C24 Rh2 C18 N1 11.6(6)
C23 Rh2 C18 N1 178.7(4)
O2 Rh2 C18 C17 90.0(3)
C19 Rh2 C18 C17 -104.7(3)
C20 Rh2 C18 C17 -65.5(3)
C24 Rh2 C18 C17 -166.8(4)
C23 Rh2 C18 C17 0.3(7)
C18 Rh2 C19 C20 94.3(2)
O2 Rh2 C19 C20 -162.0(4)
C24 Rh2 C19 C20 -103.5(3)
C23 Rh2 C19 C20 -69.6(3)
C18 Rh2 C19 C26 -145.1(3)
O2 Rh2 C19 C26 -41.5(7)
C20 Rh2 C19 C26 120.6(4)
C24 Rh2 C19 C26 17.1(3)
C23 Rh2 C19 C26 50.9(3)
C26 C19 C20 C21 2.0(6)
Rh2 C19 C20 C21 105.8(4)
C26 C19 C20 Rh2 -103.8(4)
C18 Rh2 C20 C19 -85.7(2)
O2 Rh2 C20 C19 169.2(2)
C24 Rh2 C20 C19 74.7(2)
C23 Rh2 C20 C19 109.5(3)
C18 Rh2 C20 C21 155.3(4)
O2 Rh2 C20 C21 50.2(5)
C19 Rh2 C20 C21 -119.1(5)
C24 Rh2 C20 C21 -44.4(4)
C23 Rh2 C20 C21 -9.5(4)
C19 C20 C21 C22 -79.5(6)
Rh2 C20 C21 C22 1.6(6)
C20 C21 C22 C23 12.3(7)
C21 C22 C23 C24 61.0(7)
C21 C22 C23 Rh2 -19.3(6)
C18 Rh2 C23 C24 -172.6(4)
O2 Rh2 C23 C24 96.3(2)
C19 Rh2 C23 C24 -68.6(3)
C20 Rh2 C23 C24 -105.5(3)
C18 Rh2 C23 C22 -51.7(6)
O2 Rh2 C23 C22 -142.9(3)
C19 Rh2 C23 C22 52.2(3)
C20 Rh2 C23 C22 15.3(3)
C24 Rh2 C23 C22 120.8(4)
C22 C23 C24 C25 1.7(6)
Rh2 C23 C24 C25 102.8(4)
C22 C23 C24 Rh2 -101.2(4)
C18 Rh2 C24 C23 173.8(3)
O2 Rh2 C24 C23 -82.0(2)
C19 Rh2 C24 C23 110.8(3)
C20 Rh2 C24 C23 72.7(3)
C18 Rh2 C24 C25 52.4(6)
O2 Rh2 C24 C25 156.5(3)
C19 Rh2 C24 C25 -10.7(3)
C20 Rh2 C24 C25 -48.8(3)
C23 Rh2 C24 C25 -121.5(4)
C23 C24 C25 C26 -79.8(6)
Rh2 C24 C25 C26 2.2(6)
C24 C25 C26 C19 12.3(7)
C20 C19 C26 C25 59.7(6)
Rh2 C19 C26 C25 -21.2(6)
